data_7713375
loop_
_publ_author_name
'Arion, Vladimir'
'Wittmann, Christopher'
'D\"om\"ot\"or, Orsolya'
'Kuznetcova, Irina'
'Spengler, Gabriella'
'Reynisson, Johannes'
'Holder, Lauren'
'Miller, Gavin John'
'Enyedy, Eva A.'
'Bai, Ruoli'
'Hamel, Ernest'

_publ_section_title
;
 Indolo[2,3-e]benzazocines and indolo[2,3-f]benzazonines and their
 copper(II) complexes as microtubule destabilizing agents
;
_journal_name_full 'Dalton Transactions'
_journal_paper_doi 10.1039/D3DT01632C
_journal_year 2023
_chemical_formula_moiety 'C24 H20 Br Cl2 Cu N5, H2 O, 2(C3 H7 N O)'
_chemical_formula_sum 'C30 H36 Br Cl2 Cu N7 O3'
_chemical_formula_weight 757.01
_space_group_crystal_system monoclinic
_space_group_IT_number 14
_space_group_name_Hall '-P 2ybc'
_space_group_name_H-M_alt 'P 1 21/c 1'
_atom_sites_solution_hydrogens mixed
_audit_creation_method SHELXL-2014
_audit_update_record
;
2023-05-10 deposited with the CCDC.	2023-07-03 downloaded from the CCDC.
;
_cell_angle_alpha 90
_cell_angle_beta 90.55(3)
_cell_angle_gamma 90
_cell_formula_units_Z 4
_cell_length_a 17.514(4)
_cell_length_b 10.420(2)
_cell_length_c 18.168(4)
_cell_measurement_reflns_used 6015
_cell_measurement_temperature 100(2)
_cell_measurement_theta_max 63.05
_cell_measurement_theta_min 2.43
_cell_volume 3315.4(12)
_computing_cell_refinement 'X-Area Recipe 1.36.0.0 (STOE, 2020)'
_computing_data_collection 'X-Area Pilatus3_SV 1.31.170.0 (STOE, 2020)'
_computing_data_reduction 'X-Area Integrate 1.78.3.0; X-Area LANA 1.83.8.0 (STOE, 2020)'
_computing_molecular_graphics 'Bruker SHELXTL'
_computing_publication_material 'Bruker SHELXTL'
_computing_structure_refinement 'SHELXL-2014 (Sheldrick, 2014)'
_computing_structure_solution 'SHELXS-2014 (Sheldrick, 2014)'
_diffrn_ambient_temperature 100(2)
_diffrn_measured_fraction_theta_full 0.991
_diffrn_measured_fraction_theta_max 0.985
_diffrn_measurement_device_type 'STOE Stadivari'
_diffrn_measurement_method 'rotation method, \w scans'
_diffrn_radiation_type CuK\a
_diffrn_radiation_wavelength 1.54178
_diffrn_reflns_av_R_equivalents 0.0260
_diffrn_reflns_av_unetI/netI 0.0109
_diffrn_reflns_Laue_measured_fraction_full 0.991
_diffrn_reflns_Laue_measured_fraction_max 0.985
_diffrn_reflns_limit_h_max 21
_diffrn_reflns_limit_h_min -20
_diffrn_reflns_limit_k_max 8
_diffrn_reflns_limit_k_min -12
_diffrn_reflns_limit_l_max 22
_diffrn_reflns_limit_l_min -14
_diffrn_reflns_number 94138
_diffrn_reflns_point_group_measured_fraction_full 0.991
_diffrn_reflns_point_group_measured_fraction_max 0.985
_diffrn_reflns_theta_full 67.679
_diffrn_reflns_theta_max 69.792
_diffrn_reflns_theta_min 4.868
_exptl_absorpt_coefficient_mu 4.173
_exptl_absorpt_correction_T_max 0.7434
_exptl_absorpt_correction_T_min 0.6374
_exptl_absorpt_correction_type multi-scan
_exptl_absorpt_process_details SADABS
_exptl_crystal_colour green
_exptl_crystal_density_diffrn 1.517
_exptl_crystal_description block
_exptl_crystal_F_000 1548
_exptl_crystal_size_max 0.140
_exptl_crystal_size_mid 0.120
_exptl_crystal_size_min 0.070
_refine_diff_density_max 0.630
_refine_diff_density_min -0.611
_refine_diff_density_rms 0.053
_refine_ls_extinction_method none
_refine_ls_goodness_of_fit_ref 1.044
_refine_ls_hydrogen_treatment constr
_refine_ls_matrix_type full
_refine_ls_number_parameters 414
_refine_ls_number_reflns 6172
_refine_ls_number_restraints 1
_refine_ls_restrained_S_all 1.044
_refine_ls_R_factor_all 0.0296
_refine_ls_R_factor_gt 0.0256
_refine_ls_shift/su_max 0.000
_refine_ls_shift/su_mean 0.000
_refine_ls_structure_factor_coef Fsqd
_refine_ls_weighting_details 'w=1/[\s^2^(Fo^2^)+(0.0322P)^2^+3.2386P] where P=(Fo^2^+2Fc^2^)/3'
_refine_ls_weighting_scheme calc
_refine_ls_wR_factor_gt 0.0657
_refine_ls_wR_factor_ref 0.0671
_reflns_Friedel_coverage 0.000
_reflns_number_gt 5566
_reflns_number_total 6172
_reflns_threshold_expression 'I > 2\s(I)'
_cod_data_source_file d3dt01632c2.cif
_cod_data_source_block chwi686
_cod_original_cell_volume 3315.6(11)
_cod_original_sg_symbol_H-M 'P 21/c'
_cod_database_code 7713375
_shelx_space_group_comment
;
The symmetry employed for this shelxl refinement is uniquely defined
by the following loop, which should always be used as a source of
symmetry information in preference to the above space-group names.
They are only intended as comments.
;
_shelx_estimated_absorpt_t_min 0.593
_shelx_estimated_absorpt_t_max 0.759
_shelxl_version_number 2014-3

loop_
_space_group_symop_operation_xyz
'x, y, z'
'-x, y+1/2, -z+1/2'
'-x, -y, -z'
'x, -y-1/2, z-1/2'

loop_
_atom_site_label
_atom_site_type_symbol
_atom_site_fract_x
_atom_site_fract_y
_atom_site_fract_z
_atom_site_U_iso_or_equiv
_atom_site_adp_type
_atom_site_occupancy
_atom_site_site_symmetry_order
_atom_site_calc_flag
_atom_site_refinement_flags_posn
_atom_site_refinement_flags_adp
_atom_site_refinement_flags_occupancy
_atom_site_disorder_assembly
_atom_site_disorder_group
Br1 Br 0.43987(8) 0.89215(12) 0.45070(9) 0.03698(19) Uani 0.75 1 d D . P A 1
Br2 Br 0.4418(3) 0.8793(5) 0.4415(3) 0.0842(18) Uani 0.25 1 d D . P A 2
Cu Cu 0.09721(2) 0.15271(2) 0.65780(2) 0.01313(7) Uani 1 1 d . . . . .
Cl1 Cl 0.14113(3) 0.10704(5) 0.77341(2) 0.02030(10) Uani 1 1 d . . . . .
Cl2 Cl -0.03800(2) 0.19867(4) 0.67290(2) 0.01503(9) Uani 1 1 d . . . . .
C1 C 0.38303(11) 0.4441(2) 0.64333(11) 0.0216(4) Uani 1 1 d . . . . .
H1 H 0.4085 0.4481 0.5975 0.026 Uiso 1 1 calc R U . . .
C2 C 0.42169(11) 0.3977(2) 0.70505(12) 0.0261(4) Uani 1 1 d . . . . .
H2 H 0.4731 0.3696 0.7014 0.031 Uiso 1 1 calc R U . . .
C3 C 0.38430(11) 0.3928(2) 0.77208(11) 0.0258(4) Uani 1 1 d . . . . .
H3 H 0.4102 0.3613 0.8145 0.031 Uiso 1 1 calc R U . . .
C4 C 0.30938(11) 0.4338(2) 0.77722(10) 0.0222(4) Uani 1 1 d . . . . .
H4 H 0.2844 0.4299 0.8234 0.027 Uiso 1 1 calc R U . . .
C4A C 0.26982(10) 0.48082(18) 0.71576(10) 0.0172(4) Uani 1 1 d . . . . .
C5 C 0.18884(10) 0.52815(18) 0.72231(10) 0.0178(4) Uani 1 1 d . . . . .
H5A H 0.1796 0.5948 0.6844 0.021 Uiso 1 1 calc R U . . .
H5B H 0.1826 0.5688 0.7711 0.021 Uiso 1 1 calc R U . . .
C6 C 0.12873(10) 0.42211(18) 0.71324(10) 0.0172(4) Uani 1 1 d . . . . .
H6A H 0.1295 0.3695 0.7586 0.021 Uiso 1 1 calc R U . . .
H6B H 0.0780 0.4638 0.7102 0.021 Uiso 1 1 calc R U . . .
N7 N 0.13525(8) 0.33434(15) 0.65002(8) 0.0144(3) Uani 1 1 d . . . . .
C8 C 0.15696(10) 0.36497(17) 0.58473(10) 0.0140(4) Uani 1 1 d . . . . .
C8A C 0.19619(10) 0.48065(17) 0.55783(10) 0.0145(4) Uani 1 1 d . . . . .
N9 N 0.17629(8) 0.53340(15) 0.49106(8) 0.0161(3) Uani 1 1 d . . . . .
H9 H 0.1349 0.5152 0.4653 0.019 Uiso 1 1 calc R U . . .
C9A C 0.23197(10) 0.61937(18) 0.47128(10) 0.0169(4) Uani 1 1 d . . . . .
C10 C 0.23620(11) 0.6987(2) 0.40951(11) 0.0222(4) Uani 1 1 d . . . . .
H10 H 0.1970 0.6990 0.3730 0.027 Uiso 1 1 calc R U . . .
C11 C 0.29946(12) 0.7763(2) 0.40351(12) 0.0268(5) Uani 1 1 d . . . . .
H11 H 0.3048 0.8308 0.3620 0.032 Uiso 1 1 calc R U . . .
C12 C 0.35612(12) 0.7749(2) 0.45885(12) 0.0268(5) Uani 1 1 d D . . . .
C13 C 0.35330(11) 0.6978(2) 0.51974(11) 0.0215(4) Uani 1 1 d . . . . .
H13 H 0.3927 0.6989 0.5560 0.026 Uiso 1 1 calc R U . . .
C13A C 0.28964(10) 0.61693(18) 0.52623(10) 0.0166(4) Uani 1 1 d . . . . .
C13B C 0.26588(10) 0.52735(18) 0.58131(10) 0.0156(4) Uani 1 1 d . . . . .
C13C C 0.30743(10) 0.48461(18) 0.64790(10) 0.0165(4) Uani 1 1 d . . . . .
N14 N 0.14728(8) 0.27671(15) 0.52819(8) 0.0153(3) Uani 1 1 d . . . . .
H14 H 0.1576 0.2933 0.4819 0.018 Uiso 1 1 calc R U . . .
N15 N 0.12001(8) 0.16140(15) 0.55209(8) 0.0141(3) Uani 1 1 d . . . . .
C16 C 0.11414(10) 0.06190(18) 0.51116(9) 0.0146(4) Uani 1 1 d . . . . .
C17 C 0.08657(10) -0.05120(18) 0.55215(10) 0.0141(3) Uani 1 1 d . . . . .
N18 N 0.07889(8) -0.03128(15) 0.62584(8) 0.0142(3) Uani 1 1 d . . . . .
C19 C 0.05467(10) -0.12768(18) 0.66778(10) 0.0165(4) Uani 1 1 d . . . . .
H19 H 0.0498 -0.1140 0.7192 0.020 Uiso 1 1 calc R U . . .
C20 C 0.03627(10) -0.24737(18) 0.63904(10) 0.0178(4) Uani 1 1 d . . . . .
H20 H 0.0191 -0.3143 0.6703 0.021 Uiso 1 1 calc R U . . .
C21 C 0.04330(10) -0.26769(18) 0.56428(10) 0.0183(4) Uani 1 1 d . . . . .
H21 H 0.0303 -0.3484 0.5433 0.022 Uiso 1 1 calc R U . . .
C22 C 0.06969(10) -0.16816(18) 0.52012(10) 0.0170(4) Uani 1 1 d . . . . .
H22 H 0.0760 -0.1805 0.4687 0.020 Uiso 1 1 calc R U . . .
C23 C 0.13408(11) 0.0562(2) 0.43133(10) 0.0206(4) Uani 1 1 d . . . . .
H23A H 0.1335 0.1431 0.4107 0.031 Uiso 1 1 calc R U . . .
H23B H 0.0967 0.0028 0.4051 0.031 Uiso 1 1 calc R U . . .
H23C H 0.1851 0.0191 0.4260 0.031 Uiso 1 1 calc R U . . .
O1 O 0.04601(8) 0.52909(13) 0.39919(7) 0.0209(3) Uani 1 1 d G . . . .
H1A H 0.0394 0.6041 0.3820 0.031 Uiso 1 1 d G U . . .
H1B H 0.0649 0.4868 0.3638 0.031 Uiso 1 1 d G U . . .
O2 O 0.56859(9) 0.31525(19) 0.81966(10) 0.0432(4) Uani 1 1 d . . . . .
C24 C 0.59139(13) 0.4198(3) 0.84140(13) 0.0348(5) Uani 1 1 d . . . . .
H24 H 0.5539 0.4821 0.8533 0.042 Uiso 1 1 calc R U . . .
N24 N 0.66405(11) 0.4534(2) 0.84982(12) 0.0386(5) Uani 1 1 d . . . . .
C25 C 0.68485(19) 0.5803(3) 0.8796(2) 0.0693(10) Uani 1 1 d . . . . .
H25A H 0.6385 0.6314 0.8867 0.104 Uiso 1 1 calc R U . . .
H25B H 0.7185 0.6244 0.8450 0.104 Uiso 1 1 calc R U . . .
H25C H 0.7114 0.5695 0.9270 0.104 Uiso 1 1 calc R U . . .
C26 C 0.72558(14) 0.3652(3) 0.83253(16) 0.0450(7) Uani 1 1 d . . . . .
H26A H 0.7534 0.3427 0.8778 0.067 Uiso 1 1 calc R U . . .
H26B H 0.7606 0.4061 0.7979 0.067 Uiso 1 1 calc R U . . .
H26C H 0.7043 0.2873 0.8102 0.067 Uiso 1 1 calc R U . . .
O3 O 0.27703(8) 0.26121(15) 0.45019(8) 0.0295(3) Uani 1 1 d . . . . .
C27 C 0.29729(11) 0.3352(2) 0.40140(11) 0.0239(4) Uani 1 1 d . . . . .
H27 H 0.2591 0.3674 0.3689 0.029 Uiso 1 1 calc R U . . .
N27 N 0.36832(10) 0.37318(18) 0.39087(10) 0.0292(4) Uani 1 1 d . . . . .
C28 C 0.43017(13) 0.3311(4) 0.43764(15) 0.0543(8) Uani 1 1 d . . . . .
H28A H 0.4107 0.2713 0.4746 0.081 Uiso 1 1 calc R U . . .
H28B H 0.4532 0.4055 0.4623 0.081 Uiso 1 1 calc R U . . .
H28C H 0.4688 0.2880 0.4078 0.081 Uiso 1 1 calc R U . . .
C29 C 0.3864(2) 0.4593(3) 0.3306(2) 0.0733(11) Uani 1 1 d . . . . .
H29A H 0.3406 0.4737 0.3004 0.110 Uiso 1 1 calc R U . . .
H29B H 0.4264 0.4209 0.3003 0.110 Uiso 1 1 calc R U . . .
H29C H 0.4045 0.5414 0.3505 0.110 Uiso 1 1 calc R U . . .

loop_
_atom_site_aniso_label
_atom_site_aniso_U_11
_atom_site_aniso_U_22
_atom_site_aniso_U_33
_atom_site_aniso_U_23
_atom_site_aniso_U_13
_atom_site_aniso_U_12
Br1 0.0312(4) 0.0415(3) 0.0380(3) 0.0197(3) -0.0076(3) -0.0258(3)
Br2 0.061(2) 0.120(3) 0.070(3) 0.061(2) -0.0322(16) -0.068(2)
Cu 0.01482(14) 0.01239(14) 0.01222(13) -0.00034(10) 0.00216(9) -0.00240(10)
Cl1 0.0227(2) 0.0220(2) 0.0161(2) 0.00138(18) -0.00420(16) -0.00127(17)
Cl2 0.0141(2) 0.0160(2) 0.01508(19) -0.00173(17) 0.00164(15) -0.00111(15)
C1 0.0184(9) 0.0258(11) 0.0207(9) 0.0032(9) 0.0019(7) -0.0034(8)
C2 0.0167(10) 0.0311(11) 0.0304(11) 0.0062(10) -0.0014(8) -0.0011(8)
C3 0.0231(10) 0.0316(12) 0.0224(10) 0.0074(9) -0.0068(8) -0.0041(8)
C4 0.0253(10) 0.0247(11) 0.0164(9) 0.0015(8) -0.0002(7) -0.0060(8)
C4A 0.0180(9) 0.0151(9) 0.0185(9) -0.0008(8) -0.0010(7) -0.0051(7)
C5 0.0202(9) 0.0157(9) 0.0175(9) -0.0029(8) 0.0022(7) -0.0034(7)
C6 0.0183(9) 0.0163(9) 0.0172(9) -0.0037(8) 0.0045(7) -0.0026(7)
N7 0.0132(7) 0.0141(8) 0.0159(7) -0.0011(6) 0.0016(6) -0.0021(6)
C8 0.0113(8) 0.0138(9) 0.0168(8) -0.0005(7) -0.0003(6) -0.0013(7)
C8A 0.0154(8) 0.0126(9) 0.0157(8) 0.0008(7) 0.0019(7) -0.0013(7)
N9 0.0151(7) 0.0163(8) 0.0169(7) 0.0025(7) -0.0022(6) -0.0043(6)
C9A 0.0161(9) 0.0144(9) 0.0202(9) 0.0015(8) 0.0001(7) -0.0025(7)
C10 0.0216(10) 0.0228(10) 0.0223(9) 0.0059(9) -0.0040(7) -0.0041(8)
C11 0.0279(11) 0.0270(11) 0.0254(10) 0.0129(9) -0.0024(8) -0.0082(9)
C12 0.0220(10) 0.0264(11) 0.0320(11) 0.0075(10) -0.0008(8) -0.0124(8)
C13 0.0179(9) 0.0231(10) 0.0234(9) 0.0046(9) -0.0021(7) -0.0062(8)
C13A 0.0166(9) 0.0155(9) 0.0178(9) 0.0006(8) -0.0004(7) -0.0023(7)
C13B 0.0151(9) 0.0152(9) 0.0164(8) 0.0001(8) 0.0013(7) -0.0025(7)
C13C 0.0166(9) 0.0156(9) 0.0174(9) 0.0013(8) -0.0017(7) -0.0052(7)
N14 0.0191(8) 0.0143(8) 0.0125(7) 0.0019(6) 0.0020(6) -0.0061(6)
N15 0.0135(7) 0.0136(8) 0.0153(7) 0.0013(6) 0.0019(6) -0.0033(6)
C16 0.0135(8) 0.0158(9) 0.0144(8) 0.0002(8) 0.0006(6) -0.0015(7)
C17 0.0115(8) 0.0153(9) 0.0155(8) 0.0003(7) 0.0011(6) -0.0006(7)
N18 0.0134(7) 0.0150(8) 0.0143(7) 0.0001(6) 0.0014(5) 0.0000(6)
C19 0.0174(9) 0.0173(9) 0.0148(8) 0.0010(8) 0.0024(7) -0.0007(7)
C20 0.0182(9) 0.0162(9) 0.0190(9) 0.0044(8) 0.0019(7) -0.0020(7)
C21 0.0188(9) 0.0143(9) 0.0218(9) -0.0024(8) 0.0011(7) -0.0020(7)
C22 0.0192(9) 0.0175(9) 0.0144(8) -0.0026(8) 0.0015(7) -0.0010(7)
C23 0.0267(10) 0.0202(10) 0.0148(9) -0.0013(8) 0.0041(7) -0.0070(8)
O1 0.0243(7) 0.0171(7) 0.0214(7) 0.0020(6) -0.0027(5) -0.0023(6)
O2 0.0313(9) 0.0488(11) 0.0493(10) 0.0078(9) -0.0062(8) -0.0033(8)
C24 0.0269(12) 0.0438(15) 0.0338(12) 0.0043(11) 0.0019(9) 0.0051(10)
N24 0.0287(10) 0.0408(12) 0.0466(12) 0.0025(10) 0.0078(9) 0.0019(9)
C25 0.0528(19) 0.064(2) 0.091(3) -0.027(2) 0.0078(17) -0.0149(16)
C26 0.0245(12) 0.0469(16) 0.0637(17) 0.0167(14) 0.0068(11) 0.0015(11)
O3 0.0261(8) 0.0288(8) 0.0338(8) 0.0022(7) 0.0140(6) -0.0018(6)
C27 0.0184(10) 0.0292(11) 0.0240(10) -0.0032(9) 0.0017(8) 0.0012(8)
N27 0.0207(9) 0.0300(10) 0.0372(10) -0.0037(8) 0.0103(7) -0.0063(7)
C28 0.0182(12) 0.100(3) 0.0450(15) -0.0288(16) -0.0023(10) 0.0022(13)
C29 0.076(2) 0.0524(19) 0.093(3) 0.0253(19) 0.056(2) 0.0015(17)

loop_
_atom_type_symbol
_atom_type_description
_atom_type_scat_dispersion_real
_atom_type_scat_dispersion_imag
_atom_type_scat_source
C C 0.0181 0.0091 'International Tables Vol C Tables 4.2.6.8 and 6.1.1.4'
H H 0.0000 0.0000 'International Tables Vol C Tables 4.2.6.8 and 6.1.1.4'
Br Br -0.6763 1.2805 'International Tables Vol C Tables 4.2.6.8 and 6.1.1.4'
Cl Cl 0.3639 0.7018 'International Tables Vol C Tables 4.2.6.8 and 6.1.1.4'
Cu Cu -1.9646 0.5888 'International Tables Vol C Tables 4.2.6.8 and 6.1.1.4'
N N 0.0311 0.0180 'International Tables Vol C Tables 4.2.6.8 and 6.1.1.4'
O O 0.0492 0.0322 'International Tables Vol C Tables 4.2.6.8 and 6.1.1.4'

loop_
_geom_angle_atom_site_label_1
_geom_angle_atom_site_label_2
_geom_angle_atom_site_label_3
_geom_angle
_geom_angle_site_symmetry_1
_geom_angle_site_symmetry_3
_geom_angle_publ_flag
N15 Cu N7 79.49(6) . . ?
N15 Cu N18 78.29(6) . . ?
N7 Cu N18 157.05(6) . . ?
N15 Cu Cl1 147.03(5) . . ?
N7 Cu Cl1 98.75(5) . . ?
N18 Cu Cl1 96.75(4) . . ?
N15 Cu Cl2 107.92(5) . . ?
N7 Cu Cl2 98.40(4) . . ?
N18 Cu Cl2 93.83(4) . . ?
Cl1 Cu Cl2 104.91(3) . . ?
C2 C1 C13C 120.86(18) . . ?
C2 C1 H1 119.6 . . ?
C13C C1 H1 119.6 . . ?
C3 C2 C1 119.30(19) . . ?
C3 C2 H2 120.3 . . ?
C1 C2 H2 120.3 . . ?
C4 C3 C2 120.22(19) . . ?
C4 C3 H3 119.9 . . ?
C2 C3 H3 119.9 . . ?
C3 C4 C4A 121.16(18) . . ?
C3 C4 H4 119.4 . . ?
C4A C4 H4 119.4 . . ?
C4 C4A C13C 118.59(17) . . ?
C4 C4A C5 120.76(17) . . ?
C13C C4A C5 120.65(16) . . ?
C4A C5 C6 113.65(16) . . ?
C4A C5 H5A 108.8 . . ?
C6 C5 H5A 108.8 . . ?
C4A C5 H5B 108.8 . . ?
C6 C5 H5B 108.8 . . ?
H5A C5 H5B 107.7 . . ?
N7 C6 C5 118.19(15) . . ?
N7 C6 H6A 107.8 . . ?
C5 C6 H6A 107.8 . . ?
N7 C6 H6B 107.8 . . ?
C5 C6 H6B 107.8 . . ?
H6A C6 H6B 107.1 . . ?
C8 N7 C6 126.11(16) . . ?
C8 N7 Cu 113.47(12) . . ?
C6 N7 Cu 120.05(11) . . ?
N7 C8 N14 118.81(16) . . ?
N7 C8 C8A 130.57(17) . . ?
N14 C8 C8A 110.53(15) . . ?
N9 C8A C13B 110.41(16) . . ?
N9 C8A C8 120.33(16) . . ?
C13B C8A C8 126.93(16) . . ?
C8A N9 C9A 108.48(15) . . ?
C8A N9 H9 125.8 . . ?
C9A N9 H9 125.8 . . ?
N9 C9A C10 129.73(17) . . ?
N9 C9A C13A 107.91(16) . . ?
C10 C9A C13A 122.36(17) . . ?
C11 C10 C9A 117.41(18) . . ?
C11 C10 H10 121.3 . . ?
C9A C10 H10 121.3 . . ?
C10 C11 C12 120.01(18) . . ?
C10 C11 H11 120.0 . . ?
C12 C11 H11 120.0 . . ?
C13 C12 C11 123.61(18) . . ?
C13 C12 Br2 120.6(2) . . ?
C11 C12 Br2 115.6(2) . . ?
C13 C12 Br1 118.07(16) . . ?
C11 C12 Br1 118.28(16) . . ?
C12 C13 C13A 117.09(18) . . ?
C12 C13 H13 121.5 . . ?
C13A C13 H13 121.5 . . ?
C13 C13A C9A 119.52(17) . . ?
C13 C13A C13B 133.32(17) . . ?
C9A C13A C13B 107.13(16) . . ?
C8A C13B C13A 106.03(16) . . ?
C8A C13B C13C 125.17(17) . . ?
C13A C13B C13C 128.70(16) . . ?
C1 C13C C4A 119.87(17) . . ?
C1 C13C C13B 120.30(17) . . ?
C4A C13C C13B 119.80(17) . . ?
N15 N14 C8 112.86(14) . . ?
N15 N14 H14 123.6 . . ?
C8 N14 H14 123.6 . . ?
C16 N15 N14 123.69(15) . . ?
C16 N15 Cu 120.93(12) . . ?
N14 N15 Cu 115.20(11) . . ?
N15 C16 C17 112.23(15) . . ?
N15 C16 C23 125.25(17) . . ?
C17 C16 C23 122.50(16) . . ?
N18 C17 C22 121.71(17) . . ?
N18 C17 C16 114.16(16) . . ?
C22 C17 C16 124.13(16) . . ?
C19 N18 C17 118.80(16) . . ?
C19 N18 Cu 126.82(12) . . ?
C17 N18 Cu 114.12(12) . . ?
N18 C19 C20 122.41(17) . . ?
N18 C19 H19 118.8 . . ?
C20 C19 H19 118.8 . . ?
C21 C20 C19 119.01(17) . . ?
C21 C20 H20 120.5 . . ?
C19 C20 H20 120.5 . . ?
C20 C21 C22 119.04(17) . . ?
C20 C21 H21 120.5 . . ?
C22 C21 H21 120.5 . . ?
C17 C22 C21 119.02(17) . . ?
C17 C22 H22 120.5 . . ?
C21 C22 H22 120.5 . . ?
C16 C23 H23A 109.5 . . ?
C16 C23 H23B 109.5 . . ?
H23A C23 H23B 109.5 . . ?
C16 C23 H23C 109.5 . . ?
H23A C23 H23C 109.5 . . ?
H23B C23 H23C 109.5 . . ?
H1A O1 H1B 104.6 . . ?
O2 C24 N24 125.6(2) . . ?
O2 C24 H24 117.2 . . ?
N24 C24 H24 117.2 . . ?
C24 N24 C26 121.3(2) . . ?
C24 N24 C25 120.9(2) . . ?
C26 N24 C25 117.8(2) . . ?
N24 C25 H25A 109.5 . . ?
N24 C25 H25B 109.5 . . ?
H25A C25 H25B 109.5 . . ?
N24 C25 H25C 109.5 . . ?
H25A C25 H25C 109.5 . . ?
H25B C25 H25C 109.5 . . ?
N24 C26 H26A 109.5 . . ?
N24 C26 H26B 109.5 . . ?
H26A C26 H26B 109.5 . . ?
N24 C26 H26C 109.5 . . ?
H26A C26 H26C 109.5 . . ?
H26B C26 H26C 109.5 . . ?
O3 C27 N27 124.8(2) . . ?
O3 C27 H27 117.6 . . ?
N27 C27 H27 117.6 . . ?
C27 N27 C28 121.9(2) . . ?
C27 N27 C29 120.5(2) . . ?
C28 N27 C29 117.7(2) . . ?
N27 C28 H28A 109.5 . . ?
N27 C28 H28B 109.5 . . ?
H28A C28 H28B 109.5 . . ?
N27 C28 H28C 109.5 . . ?
H28A C28 H28C 109.5 . . ?
H28B C28 H28C 109.5 . . ?
N27 C29 H29A 109.5 . . ?
N27 C29 H29B 109.5 . . ?
H29A C29 H29B 109.5 . . ?
N27 C29 H29C 109.5 . . ?
H29A C29 H29C 109.5 . . ?
H29B C29 H29C 109.5 . . ?

loop_
_geom_bond_atom_site_label_1
_geom_bond_atom_site_label_2
_geom_bond_distance
_geom_bond_site_symmetry_2
_geom_bond_publ_flag
Br1 C12 1.916(2) . ?
Br2 C12 1.882(6) . ?
Cu N15 1.9676(15) . ?
Cu N7 2.0120(16) . ?
Cu N18 2.0279(16) . ?
Cu Cl1 2.2802(7) . ?
Cu Cl2 2.4341(7) . ?
C1 C2 1.391(3) . ?
C1 C13C 1.393(3) . ?
C1 H1 0.9500 . ?
C2 C3 1.389(3) . ?
C2 H2 0.9500 . ?
C3 C4 1.384(3) . ?
C3 H3 0.9500 . ?
C4 C4A 1.397(3) . ?
C4 H4 0.9500 . ?
C4A C13C 1.404(3) . ?
C4A C5 1.507(3) . ?
C5 C6 1.534(2) . ?
C5 H5A 0.9900 . ?
C5 H5B 0.9900 . ?
C6 N7 1.474(2) . ?
C6 H6A 0.9900 . ?
C6 H6B 0.9900 . ?
N7 C8 1.289(2) . ?
C8 N14 1.388(2) . ?
C8 C8A 1.473(2) . ?
C8A N9 1.374(2) . ?
C8A C13B 1.378(2) . ?
N9 C9A 1.375(2) . ?
N9 H9 0.8800 . ?
C9A C10 1.396(3) . ?
C9A C13A 1.414(3) . ?
C10 C11 1.377(3) . ?
C10 H10 0.9500 . ?
C11 C12 1.406(3) . ?
C11 H11 0.9500 . ?
C12 C13 1.369(3) . ?
C13 C13A 1.403(3) . ?
C13 H13 0.9500 . ?
C13A C13B 1.433(3) . ?
C13B C13C 1.475(3) . ?
N14 N15 1.365(2) . ?
N14 H14 0.8800 . ?
N15 C16 1.279(2) . ?
C16 C17 1.478(3) . ?
C16 C23 1.496(2) . ?
C17 N18 1.363(2) . ?
C17 C22 1.381(3) . ?
N18 C19 1.333(2) . ?
C19 C20 1.389(3) . ?
C19 H19 0.9500 . ?
C20 C21 1.381(3) . ?
C20 H20 0.9500 . ?
C21 C22 1.393(3) . ?
C21 H21 0.9500 . ?
C22 H22 0.9500 . ?
C23 H23A 0.9800 . ?
C23 H23B 0.9800 . ?
C23 H23C 0.9800 . ?
O1 H1A 0.8496 . ?
O1 H1B 0.8493 . ?
O2 C24 1.224(3) . ?
C24 N24 1.327(3) . ?
C24 H24 0.9500 . ?
N24 C26 1.453(3) . ?
N24 C25 1.473(4) . ?
C25 H25A 0.9800 . ?
C25 H25B 0.9800 . ?
C25 H25C 0.9800 . ?
C26 H26A 0.9800 . ?
C26 H26B 0.9800 . ?
C26 H26C 0.9800 . ?
O3 C27 1.230(3) . ?
C27 N27 1.321(3) . ?
C27 H27 0.9500 . ?
N27 C28 1.439(3) . ?
N27 C29 1.453(3) . ?
C28 H28A 0.9800 . ?
C28 H28B 0.9800 . ?
C28 H28C 0.9800 . ?
C29 H29A 0.9800 . ?
C29 H29B 0.9800 . ?
C29 H29C 0.9800 . ?

loop_
_geom_hbond_atom_site_label_D
_geom_hbond_atom_site_label_H
_geom_hbond_atom_site_label_A
_geom_hbond_distance_DH
_geom_hbond_distance_HA
_geom_hbond_distance_DA
_geom_hbond_angle_DHA
_geom_hbond_site_symmetry_A
C6 H6A Cl1 0.99 2.76 3.466(2) 129.1 .
N9 H9 O1 0.88 1.96 2.814(2) 162.7 .
C13 H13 O2 0.95 2.65 3.436(3) 141.0 2_656
N14 H14 O3 0.88 2.20 2.694(2) 115.2 .
C19 H19 Cl1 0.95 2.97 3.450(2) 112.9 .
C19 H19 Cl2 0.95 2.78 3.4284(19) 126.7 2_546
C20 H20 Cl2 0.95 2.87 3.463(2) 121.7 2_546
C22 H22 Cl2 0.95 2.66 3.559(2) 158.5 3_556
C23 H23B Cl2 0.98 2.73 3.662(2) 159.5 3_556
O1 H1A Cl2 0.85 2.28 3.1272(15) 171.7 3_566
O1 H1B Cl1 0.85 2.34 3.1752(16) 167.8 4_565
C24 H24 Br1 0.95 2.98 3.863(3) 154.5 4_576
C24 H24 Br2 0.95 2.93 3.827(6) 158.5 4_576
C27 H27 Cl1 0.95 2.70 3.623(2) 164.9 4_565
C28 H28C O2 0.98 2.61 3.591(3) 175.4 4_565

loop_
_geom_torsion_atom_site_label_1
_geom_torsion_atom_site_label_2
_geom_torsion_atom_site_label_3
_geom_torsion_atom_site_label_4
_geom_torsion
_geom_torsion_site_symmetry_1
_geom_torsion_site_symmetry_2
_geom_torsion_site_symmetry_3
_geom_torsion_site_symmetry_4
_geom_torsion_publ_flag
C13C C1 C2 C3 -0.5(3) . . . . ?
C1 C2 C3 C4 0.0(3) . . . . ?
C2 C3 C4 C4A -0.1(3) . . . . ?
C3 C4 C4A C13C 0.6(3) . . . . ?
C3 C4 C4A C5 -178.54(19) . . . . ?
C4 C4A C5 C6 -87.3(2) . . . . ?
C13C C4A C5 C6 93.6(2) . . . . ?
C4A C5 C6 N7 -48.6(2) . . . . ?
C5 C6 N7 C8 -37.3(3) . . . . ?
C5 C6 N7 Cu 150.03(13) . . . . ?
C6 N7 C8 N14 -168.76(16) . . . . ?
Cu N7 C8 N14 4.3(2) . . . . ?
C6 N7 C8 C8A 15.1(3) . . . . ?
Cu N7 C8 C8A -171.89(15) . . . . ?
N7 C8 C8A N9 -140.9(2) . . . . ?
N14 C8 C8A N9 42.7(2) . . . . ?
N7 C8 C8A C13B 58.2(3) . . . . ?
N14 C8 C8A C13B -118.2(2) . . . . ?
C13B C8A N9 C9A -2.2(2) . . . . ?
C8 C8A N9 C9A -165.99(16) . . . . ?
C8A N9 C9A C10 -178.1(2) . . . . ?
C8A N9 C9A C13A 2.0(2) . . . . ?
N9 C9A C10 C11 -180.0(2) . . . . ?
C13A C9A C10 C11 -0.1(3) . . . . ?
C9A C10 C11 C12 -0.8(3) . . . . ?
C10 C11 C12 C13 1.1(4) . . . . ?
C10 C11 C12 Br2 177.0(3) . . . . ?
C10 C11 C12 Br1 -176.34(18) . . . . ?
C11 C12 C13 C13A -0.3(3) . . . . ?
Br2 C12 C13 C13A -176.0(3) . . . . ?
Br1 C12 C13 C13A 177.12(16) . . . . ?
C12 C13 C13A C9A -0.7(3) . . . . ?
C12 C13 C13A C13B -178.2(2) . . . . ?
N9 C9A C13A C13 -179.25(17) . . . . ?
C10 C9A C13A C13 0.9(3) . . . . ?
N9 C9A C13A C13B -1.2(2) . . . . ?
C10 C9A C13A C13B 178.96(18) . . . . ?
N9 C8A C13B C13A 1.4(2) . . . . ?
C8 C8A C13B C13A 163.89(17) . . . . ?
N9 C8A C13B C13C -175.26(17) . . . . ?
C8 C8A C13B C13C -12.8(3) . . . . ?
C13 C13A C13B C8A 177.6(2) . . . . ?
C9A C13A C13B C8A -0.1(2) . . . . ?
C13 C13A C13B C13C -5.9(4) . . . . ?
C9A C13A C13B C13C 176.36(18) . . . . ?
C2 C1 C13C C4A 1.0(3) . . . . ?
C2 C1 C13C C13B -176.87(19) . . . . ?
C4 C4A C13C C1 -1.1(3) . . . . ?
C5 C4A C13C C1 178.07(17) . . . . ?
C4 C4A C13C C13B 176.81(18) . . . . ?
C5 C4A C13C C13B -4.0(3) . . . . ?
C8A C13B C13C C1 126.9(2) . . . . ?
C13A C13B C13C C1 -49.0(3) . . . . ?
C8A C13B C13C C4A -51.0(3) . . . . ?
C13A C13B C13C C4A 133.1(2) . . . . ?
N7 C8 N14 N15 -4.7(2) . . . . ?
C8A C8 N14 N15 172.19(14) . . . . ?
C8 N14 N15 C16 -172.51(16) . . . . ?
C8 N14 N15 Cu 2.75(18) . . . . ?
N14 N15 C16 C17 177.14(15) . . . . ?
Cu N15 C16 C17 2.1(2) . . . . ?
N14 N15 C16 C23 -1.5(3) . . . . ?
Cu N15 C16 C23 -176.51(14) . . . . ?
N15 C16 C17 N18 -5.2(2) . . . . ?
C23 C16 C17 N18 173.52(16) . . . . ?
N15 C16 C17 C22 174.91(17) . . . . ?
C23 C16 C17 C22 -6.4(3) . . . . ?
C22 C17 N18 C19 0.2(3) . . . . ?
C16 C17 N18 C19 -179.70(15) . . . . ?
C22 C17 N18 Cu -174.32(13) . . . . ?
C16 C17 N18 Cu 5.76(18) . . . . ?
C17 N18 C19 C20 -0.6(3) . . . . ?
Cu N18 C19 C20 173.14(13) . . . . ?
N18 C19 C20 C21 0.0(3) . . . . ?
C19 C20 C21 C22 0.9(3) . . . . ?
N18 C17 C22 C21 0.8(3) . . . . ?
C16 C17 C22 C21 -179.33(17) . . . . ?
C20 C21 C22 C17 -1.3(3) . . . . ?
O2 C24 N24 C26 0.6(4) . . . . ?
O2 C24 N24 C25 -177.2(3) . . . . ?
O3 C27 N27 C28 -0.8(4) . . . . ?
O3 C27 N27 C29 178.9(2) . . . . ?
